data_2003774
loop_
_publ_author_name
'Kerihuel, G.'
'Gougeon, P.'

_publ_section_title
;
 PrMo~8~O~14~, a Fourth Crystalline Form of the Series
 <i>R</i>Mo~8~O~14~ (<i>R</i> = La, Ce, Pr, Nd, Sm)
;
_journal_issue 8
_journal_name_full 'Acta Crystallographica Section C'
_journal_page_first 1475
_journal_page_last 1478
_journal_paper_doi 10.1107/S0108270195002423
_journal_volume 51
_journal_year 1995
_chemical_formula_sum 'Mo8 O14 Pr'
_chemical_formula_weight 1132.42
_space_group_IT_number 61
_symmetry_cell_setting orthorhombic
_symmetry_space_group_name_Hall '-P 2ac 2ab'
_symmetry_space_group_name_H-M 'P b c a'
_atom_type_scat_source IntTabIV
_cell_angle_alpha 90
_cell_angle_beta 90
_cell_angle_gamma 90
_cell_formula_units_Z 12
_cell_length_a 9.2037(6)
_cell_length_b 11.114(2)
_cell_length_c 30.012(5)
_cell_measurement_reflns_used 25
_cell_measurement_temperature 295
_cell_measurement_theta_max 15.4
_cell_measurement_theta_min 7
_cell_volume 3069.9(8)
_computing_cell_refinement
;
CAD 4 Software (Enraf-Nonius, 1989)
;
_computing_data_collection
;
CAD 4 Software (Enraf-Nonius, 1989)
;
_computing_data_reduction
;
MolEN (Fair, 1990)
;
_computing_molecular_graphics
;
ORTEPII (Johnson, 1976)
;
_computing_publication_material
;
MoleN (Fair, 1990)
;
_computing_structure_refinement
;
MolEN (Fiar, 1990)
;
_computing_structure_solution
;
MULTAN 11/82 (Main, Fiske, Hull, Lessinger, Germain, Declercq & Woolfson, 198
2)
;
_diffrn_measurement_device 'Enraf-Nonius CAD-4'
_diffrn_measurement_method '\w/2\q scans'
_diffrn_radiation_type MoK\a
_diffrn_radiation_wavelength 0.71073
_diffrn_reflns_limit_h_max 14
_diffrn_reflns_limit_h_min 0
_diffrn_reflns_limit_k_max 17
_diffrn_reflns_limit_k_min 0
_diffrn_reflns_limit_l_max 48
_diffrn_reflns_limit_l_min 0
_diffrn_reflns_number 7445
_diffrn_reflns_theta_max 35
_diffrn_standards_decay_% <1
_diffrn_standards_interval_time 90
_diffrn_standards_number 3
_exptl_absorpt_coefficient_mu 13.995
_exptl_absorpt_correction_T_max 1.097
_exptl_absorpt_correction_T_min 0.901
_exptl_absorpt_correction_type 'empirical (DIFABS; Walker & Stuart, 1983)'
_exptl_crystal_colour black
_exptl_crystal_density_diffrn 7.350
_exptl_crystal_description irregular
_exptl_crystal_size_max 0.12
_exptl_crystal_size_mid 0.10
_exptl_crystal_size_min 0.10
_refine_diff_density_max 3.34
_refine_diff_density_min -1.21
_refine_ls_extinction_coef 6.84E-8(2)
_refine_ls_extinction_method 'Stout & Jensen (1968)'
_refine_ls_goodness_of_fit_obs 1.649
_refine_ls_number_parameters 209
_refine_ls_number_reflns 3150
_refine_ls_R_factor_obs 0.042
_refine_ls_shift/esd_max <0.01
_refine_ls_structure_factor_coef F
_refine_ls_weighting_details 'w = 4F~o~^2^/[\s^2^(F~o~)^2^+(0.02F~o~^2^)^2^]'
_refine_ls_weighting_scheme calc
_refine_ls_wR_factor_obs 0.044
_reflns_number_observed 3150
_reflns_number_total 7445
_reflns_observed_criterion I>2.5\s(I)
_cod_data_source_file du1118.cif
_cod_data_source_block du1118a
_cod_depositor_comments
;
The following automatic conversions were performed:

'_refine_ls_weighting_scheme' value '
4F~o~^2^/[\s^2^(F~o~)^2^+(0.02F~o~^2^)^2^]' was changed to 'calc'.
New tag '_refine_ls_weighting_details' was created. The value of the
new tag was set to 'w = 4F~o~^2^/[\s^2^(F~o~)^2^+(0.02F~o~^2^)^2^]'.

Automatic conversion script
Id: cif_fix_values 3143 2015-03-26 13:38:13Z robertas 
;
_cod_original_formula_sum 'Pr Mo8 O14'
_cod_database_code 2003774

loop_
_symmetry_equiv_pos_as_xyz
x,y,z
1/2+x,y,1/2-z
x,1/2-y,1/2+z
1/2-x,1/2+y,z
-x,-y,-z
1/2-x,-y,1/2+z
-x,1/2+y,1/2-z
1/2+x,1/2-y,-z

loop_
_atom_site_label
_atom_site_fract_x
_atom_site_fract_y
_atom_site_fract_z
_atom_site_B_iso_or_equiv
Pr(1) 1.000 0.000 0.500 0.65(1)
Pr(2) 1.0008(1) 0.02713(5) 0.16395(2) 0.474(8)
Mo(1) 0.8766(1) 0.22522(8) 0.05281(3) 0.23(1)
Mo(2) 0.8783(1) -0.00928(8) 0.05283(3) 0.23(1)
Mo(3) 1.1211(1) 0.12316(8) 0.02879(3) 0.23(1)
Mo(4) 0.6237(1) 0.62350(8) 0.97526(3) 0.24(1)
Mo(5) 0.8799(1) -0.12861(8) 0.30879(3) 0.26(1)
Mo(6) 1.1193(1) -0.12910(8) 0.35857(3) 0.24(1)
Mo(7) 1.1209(1) -0.00674(7) 0.27996(3) 0.20(1)
Mo(8) 0.8795(1) -0.00171(8) 0.38690(3) 0.23(1)
Mo(9) 0.8774(1) 0.11496(8) 0.30403(3) 0.26(1)
Mo(10) 1.1260(1) 0.11661(8) 0.36182(3) 0.27(1)
Mo(11) 0.8773(1) -0.27331(8) 0.22102(3) 0.24(1)
Mo(12) 0.8786(1) 0.23197(8) 0.38876(3) 0.24(1)
O(1) 0.761(1) 0.3689(7) 0.0246(3) 0.6(1)
O(2) 0.7586(9) 0.2384(7) 0.1108(3) 0.4(1)
O(3) 0.513(1) 0.6310(7) 0.5840(2) 0.5(1)
O(4) 0.739(1) 0.4899(7) 0.1139(3) 0.6(1)
O(5) 0.991(1) 0.8927(7) 0.9121(3) 0.6(1)
O(6) 0.7576(9) 0.2447(7) 0.4411(3) 0.4(1)
O(7) 0.728(1) 0.3934(7) 0.5253(3) 0.4(1)
O(8) 0.993(1) -0.2597(7) 0.0005(2) 0.4(1)
O(9) 0.508(1) 0.8675(6) 0.4158(2) 0.4(1)
O(10) 0.769(1) 0.5019(7) 0.9469(3) 0.5(1)
O(11) 0.7398(9) 0.2372(7) 0.2761(3) 0.5(1)
O(12) 0.994(1) -0.2553(6) 0.3335(3) 0.4(1)
O(13) 0.987(1) 0.8639(6) 0.2516(3) 0.4(1)
O(14) 0.754(1) 0.8641(7) 0.1930(3) 0.5(1)
O(15) 0.758(1) 0.3714(7) 0.3602(3) 0.5(1)
O(16) 0.736(1) 0.5094(6) 0.7807(3) 0.3(1)
O(17) 1.010(1) 0.8927(6) 0.7551(2) 0.4(1)
O(18) 0.765(1) 0.3893(7) 0.6918(3) 0.4(1)
O(19) 0.764(1) 0.6154(7) 0.3583(3) 0.5(1)
O(20) 0.986(1) 0.8894(7) 0.5786(2) 0.4(1)
O(21) 0.995(1) 0.2617(6) 0.3332(3) 0.37(9)

loop_
_geom_bond_atom_site_label_1
_geom_bond_atom_site_label_2
_geom_bond_distance
_geom_bond_publ_flag
Mo(1) Mo(4) 2.587(2) yes
Mo(1) Mo(2) 2.6060(10) yes
Mo(1) Mo(3) 2.621(2) yes
Mo(2) Mo(3) 2.771(2) yes
Mo(2) Mo(3) 2.757(2) yes
Mo(2) Mo(4) 2.757(2) yes
Mo(2) Mo(4) 2.725(2) yes
Mo(3) Mo(4) 2.744(2) yes
Mo(3) Mo(4) 2.767(2) yes
Mo(4) Mo(12) 3.0530(10) yes
Mo(1) O(8) 2.039(8) yes
Mo(1) O(2) 2.056(9) yes
Mo(1) O(7) 2.069(10) yes
Mo(1) O(5) 2.079(11) yes
Mo(1) O(1) 2.094(10) yes
Mo(1) O(3) 2.113(9) yes
Mo(2) O(9) 2.045(10) yes
Mo(2) O(1) 2.050(11) yes
Mo(2) O(5) 2.061(10) yes
Mo(2) O(7) 2.061(10) yes
Mo(2) O(4) 2.125(11) yes
Mo(3) O(8) 2.042(8) yes
Mo(3) O(6) 2.054(8) yes
Mo(3) O(5) 2.058(10) yes
Mo(3) O(1) 2.062(11) yes
Mo(3) O(10) 2.0770(10) yes
Mo(4) O(7) 2.036(9) yes
Mo(4) O(8) 2.068(9) yes
Mo(4) O(9) 2.080(10) yes
Mo(4) O(10) 2.081(11) yes
Mo(4) O(6) 2.095(9) yes
Mo(5) Mo(6) 2.662(2) yes
Mo(5) Mo(9) 2.711(2) yes
Mo(5) Mo(8) 2.736(2) yes
Mo(5) Mo(7) 2.740(2) yes
Mo(5) Mo(11) 3.086(2) yes
Mo(6) Mo(7) 2.723(2) yes
Mo(6) Mo(10) 2.733(2) yes
Mo(6) Mo(8) 2.756(2) yes
Mo(7) Mo(11) 2.5950(10) yes
Mo(7) Mo(9) 2.715(2) yes
Mo(7) Mo(10) 2.814(2) yes
Mo(5) O(12) 1.907(13) yes
Mo(5) O(13) 1.983(10) yes
Mo(5) O(15) 1.999(10) yes
Mo(5) O(16) 2.052(10) yes
Mo(5) O(11) 2.097(9) yes
Mo(6) O(12) 1.965(14) yes
Mo(6) O(3) 1.984(10) yes
Mo(6) O(14) 1.986(10) yes
Mo(6) O(4) 2.035(11) yes
Mo(6) O(2) 2.068(8) yes
Mo(8) Mo(12) 2.5980(10) yes
Mo(8) Mo(10) 2.728(2) yes
Mo(8) Mo(9) 2.805(2) yes
Mo(9) Mo(11) 2.684(2) yes
Mo(9) Mo(12) 2.856(2) yes
Mo(9) Mo(10) 2.871(2) yes
Mo(10) Mo(12) 2.735(2) yes
Mo(10) Mo(11) 2.771(2) yes
Mo(9) O(16) 2.022(10) yes
Mo(9) O(11) 2.038(9) yes
Mo(9) O(17) 2.060(10) yes
Mo(9) O(19) 2.087(10) yes
Mo(9) O(21) 2.144(13) yes
Mo(10) O(2) 1.999(8) yes
Mo(10) O(4) 2.016(11) yes
Mo(10) O(18) 2.056(10) yes
Mo(10) O(20) 2.064(9) yes
Mo(10) O(21) 2.189(13) yes
Mo(7) O(17) 2.039(11) yes
Mo(7) O(18) 2.045(10) yes
Mo(7) O(14) 2.054(10) yes
Mo(7) O(13) 2.073(11) yes
Mo(7) O(16) 2.107(11) yes
Mo(8) O(20) 2.039(10) yes
Mo(8) O(19) 2.044(10) yes
Mo(8) O(15) 2.061(10) yes
Mo(8) O(10) 2.070(11) yes
Mo(8) O(3) 2.082(10) yes
Mo(11) O(11) 1.977(10) yes
Mo(11) O(18) 2.036(10) yes
Mo(11) O(21) 2.044(14) yes
Mo(11) O(13) 2.049(10) yes
Mo(11) O(17) 2.071(11) yes
Mo(11) O(14) 2.079(10) yes
Mo(12) O(6) 1.931(9) yes
Mo(12) O(9) 2.006(10) yes
Mo(12) O(21) 2.010(4) yes
Mo(12) O(19) 2.059(10) yes
Mo(12) O(20) 2.081(10) yes
Mo(12) O(15) 2.088(10) yes
Pr(1) O(7) 2.530(10) yes
Pr(1) O(10) 2.659(12) yes
Pr(1) O(20) 2.664(8) yes
Pr(1) O(8) 2.671(8) yes
Pr(1) O(1) 2.737(11) yes
Pr(1) O(3) 2.913(8) yes
Pr(2) O(12) 2.420(7) yes
Pr(2) O(5) 2.452(8) yes
Pr(2) O(19) 2.468(11) yes
Pr(2) O(18) 2.504(11) yes
Pr(2) O(17) 2.589(8) yes
Pr(2) O(4) 2.701(13) yes
Pr(2) O(16) 2.763(12) yes
Pr(2) O(15) 2.903(10) yes
Pr(2) O(21) 2.951(7) yes
Pr(2) O(9) 2.981(8) yes
Pr(2) O(14) 3.033(10) yes
Pr(2) O(13) 3.198(8) yes
